data_7061392
loop_
_publ_author_name
'Wang, Zexin'
'Chen, Liwei'
'Lin, Xiang'
'Liu, Wei'
'Han, Jun'
'Chen, Nannan'
'Jiang, Hong'
'Sun, Shitao'
'Li, Zhenli'
'Hao, Jinle'
'Lin, Bin'
'Li, Renfu'
'Chen, Xueyuan'
'Zhai, Xin'
'Xie, Lijun'

_publ_section_title
;
 Development of a new type of multi-functional mechanochromic luminescence
 material by infusing a phenyl rotator into the structure of
 3,4-diphenylmaleic anhydride
;
_journal_issue 14
_journal_name_full 'New Journal of Chemistry'
_journal_page_first 6765
_journal_page_last 6774
_journal_paper_doi 10.1039/D2NJ00033D
_journal_volume 46
_journal_year 2022
_chemical_formula_moiety 'C30 H29 N O4 S'
_chemical_formula_sum 'C30 H29 N O4 S'
_chemical_formula_weight 499.60
_space_group_crystal_system triclinic
_space_group_IT_number 2
_space_group_name_Hall '-P 1'
_space_group_name_H-M_alt 'P -1'
_atom_sites_solution_hydrogens geom
_audit_creation_date 2021-11-04
_audit_creation_method
;
Olex2 1.2
(compiled 2018.05.29 svn.r3508 for OlexSys, GUI svn.r5506)
;
_audit_update_record
;
2021-11-05 deposited with the CCDC.	2022-03-07 downloaded from the CCDC.
;
_cell_angle_alpha 90
_cell_angle_beta 90
_cell_angle_gamma 92.405(4)
_cell_formula_units_Z 4
_cell_length_a 13.4521(16)
_cell_length_b 14.1057(17)
_cell_length_c 14.1605(17)
_cell_measurement_reflns_used 1658
_cell_measurement_temperature 299(2)
_cell_measurement_theta_max 18.57
_cell_measurement_theta_min 2.50
_cell_volume 2684.6(6)
_computing_cell_refinement 'SAINT V8.38A (?, 2016)'
_computing_data_reduction 'SAINT V8.38A (?, 2016)'
_computing_molecular_graphics 'Olex2 (Dolomanov et al., 2009)'
_computing_publication_material 'Olex2 (Dolomanov et al., 2009)'
_computing_structure_refinement 'ShelXL (Sheldrick, 2015)'
_computing_structure_solution 'ShelXT (Sheldrick, 2015)'
_diffrn_ambient_temperature 299.03
_diffrn_measured_fraction_theta_full 0.996
_diffrn_measured_fraction_theta_max 0.992
_diffrn_measurement_device_type 'Bruker APEX-II CCD'
_diffrn_measurement_method '\f and \w scans'
_diffrn_radiation_type MoK\a
_diffrn_radiation_wavelength 0.71073
_diffrn_reflns_av_R_equivalents 0.2392
_diffrn_reflns_av_unetI/netI 0.2818
_diffrn_reflns_Laue_measured_fraction_full 0.996
_diffrn_reflns_Laue_measured_fraction_max 0.992
_diffrn_reflns_limit_h_max 17
_diffrn_reflns_limit_h_min -17
_diffrn_reflns_limit_k_max 18
_diffrn_reflns_limit_k_min -18
_diffrn_reflns_limit_l_max 18
_diffrn_reflns_limit_l_min -18
_diffrn_reflns_number 36815
_diffrn_reflns_point_group_measured_fraction_full 0.996
_diffrn_reflns_point_group_measured_fraction_max 0.992
_diffrn_reflns_theta_full 25.242
_diffrn_reflns_theta_max 27.516
_diffrn_reflns_theta_min 2.891
_diffrn_standards_number 0
_exptl_absorpt_coefficient_mu 0.156
_exptl_absorpt_correction_T_max 0.7456
_exptl_absorpt_correction_T_min 0.5531
_exptl_absorpt_correction_type multi-scan
_exptl_absorpt_process_details
;
SADABS-2016/2 (Bruker,2016/2) was used for absorption correction.
wR2(int) was 0.1217 before and 0.0915 after correction.
The Ratio of minimum to maximum transmission is 0.7418.
The \l/2 correction factor is Not present.
;
_exptl_crystal_colour yellow
_exptl_crystal_density_diffrn 1.236
_exptl_crystal_description block
_exptl_crystal_F_000 1056
_exptl_crystal_size_max 0.3
_exptl_crystal_size_mid 0.2
_exptl_crystal_size_min 0.1
_refine_diff_density_max 0.206
_refine_diff_density_min -0.218
_refine_diff_density_rms 0.043
_refine_ls_extinction_method none
_refine_ls_goodness_of_fit_ref 0.958
_refine_ls_hydrogen_treatment constr
_refine_ls_matrix_type full
_refine_ls_number_parameters 653
_refine_ls_number_reflns 12259
_refine_ls_number_restraints 0
_refine_ls_restrained_S_all 0.958
_refine_ls_R_factor_all 0.3417
_refine_ls_R_factor_gt 0.0941
_refine_ls_shift/su_max 0.006
_refine_ls_shift/su_mean 0.000
_refine_ls_structure_factor_coef Fsqd
_refine_ls_weighting_details 'w=1/[\s^2^(Fo^2^)+(0.0481P)^2^] where P=(Fo^2^+2Fc^2^)/3'
_refine_ls_weighting_scheme calc
_refine_ls_wR_factor_gt 0.1525
_refine_ls_wR_factor_ref 0.2424
_reflns_Friedel_coverage 0.000
_reflns_number_gt 3192
_reflns_number_total 12259
_reflns_threshold_expression 'I > 2\s(I)'
_cod_data_source_file d2nj00033d2.cif
_cod_data_source_block mo_x11y_0ma
_cod_depositor_comments
;
Adding full bibliography for 7061392--7061394.cif.

2024-10-08
Z value and formula fixed to values more according to usual
chemical conventions.                 miguel
;
_cod_original_formula_sum 'C60 H58 N2 O8 S2'
_cod_original_formula_weight 999.20
_cod_original_formula_moiety '2(C30 H29 N O4 S)'
_cod_original_formula_units_Z 2
_cod_database_code 7061392
_shelx_shelxl_version_number 2018/3
_shelx_space_group_comment
;
The symmetry employed for this shelxl refinement is uniquely defined
by the following loop, which should always be used as a source of
symmetry information in preference to the above space-group names.
They are only intended as comments.
;
_olex2_refinement_description
;
1. Fixed Uiso
 At 1.2 times of:
  All C(H) groups, All C(H,H) groups
 At 1.5 times of:
  All C(H,H,H) groups
2.a Secondary CH2 refined with riding coordinates:
 C019(H01Y,H), C01H(H01B,H01D), C01K(H0AA,HA), C01R(H4AA,HD), C01S(H01L,H01M),
 C01U(H01N,H01Q), C01V(H01R,H01S), C01W(H6AA,HE), C01X(H7AA,HF), C01Y(H01T,H01U)
2.b Aromatic/amide H refined with riding coordinates:
 C00N(H00N), C00O(H00O), C00T(H00T), C00V(H00V), C00Z(H00Z), C010(H010),
 C011(H011), C012(H012), C013(H013), C014(H014), C016(H016), C017(H017),
 C018(H018), C01A(H01A), C01C(H01C), C01D(H01Z), C01E(H01E), C01F(H01F),
 C01G(H01G), C01I(H01), C01J(H01J), C01L(H1AA), C01O(H01O), C01P(H01P),
 C01Q(H3AA), C01T(H5AA)
2.c Idealised Me refined as rotating group:
 C01M(H2AA,HB,HC), C01N(H01H,H01I,H01K), C01Z(H01V,H01W,H01X), C020(H02A,H02B,
 H02C)
;
_olex2_submission_special_instructions 'No special instructions were received'

loop_
_space_group_symop_operation_xyz
'x, y, z'
'-x, -y, -z'

loop_
_atom_site_label
_atom_site_type_symbol
_atom_site_fract_x
_atom_site_fract_y
_atom_site_fract_z
_atom_site_U_iso_or_equiv
_atom_site_adp_type
_atom_site_occupancy
_atom_site_site_symmetry_order
_atom_site_calc_flag
_atom_site_refinement_flags_posn
_atom_site_refinement_flags_adp
_atom_site_refinement_flags_occupancy
_atom_site_disorder_assembly
_atom_site_disorder_group
S001 S 0.92510(18) 0.62869(13) 0.06795(12) 0.0910(6) Uani 1 1 d . . . . .
S002 S 0.57507(18) 0.87141(13) 0.56806(12) 0.0921(6) Uani 1 1 d . . . . .
O003 O 0.6111(3) 0.5996(3) 1.0694(2) 0.0735(12) Uani 1 1 d . . . . .
O004 O 0.8885(3) 0.9001(3) 0.5693(3) 0.0757(12) Uani 1 1 d . . . . .
O005 O 0.6452(3) 0.4454(3) 1.0696(3) 0.0948(15) Uani 1 1 d . . . . .
O006 O 0.8559(3) 1.0547(3) 0.5687(3) 0.0936(15) Uani 1 1 d . . . . .
N007 N 0.8457(4) 0.5520(3) 0.5155(3) 0.0675(13) Uani 1 1 d . . . . .
N008 N 0.6541(4) 0.9481(3) 1.0153(3) 0.0709(14) Uani 1 1 d . . . . .
C009 C 0.5874(5) 0.6776(3) 0.8220(4) 0.0555(15) Uani 1 1 d . . . . .
C00A C 0.9122(5) 0.8223(3) 0.3219(4) 0.0563(15) Uani 1 1 d . . . . .
O00B O 0.4730(4) 0.8811(3) 0.5433(3) 0.1213(18) Uani 1 1 d . . . . .
O00C O 1.0280(4) 0.6191(3) 0.0430(3) 0.131(2) Uani 1 1 d . . . . .
O00D O 0.6457(5) 0.8416(3) 0.4985(3) 0.136(2) Uani 1 1 d . . . . .
C00E C 0.8644(5) 1.0439(4) 0.3501(5) 0.0687(17) Uani 1 1 d . . . . .
O00F O 0.8555(5) 0.6588(3) -0.0014(3) 0.137(2) Uani 1 1 d . . . . .
C00G C 0.5793(6) 0.7941(4) 0.6649(4) 0.0662(17) Uani 1 1 d . . . . .
C00H C 0.8815(4) 0.9702(4) 0.4207(4) 0.0630(16) Uani 1 1 d . . . . .
C00I C 0.5973(4) 0.6215(4) 0.9094(4) 0.0613(16) Uani 1 1 d . . . . .
C00J C 0.9059(4) 0.8322(4) 0.5000(4) 0.0626(16) Uani 1 1 d . . . . .
C00K C 0.8754(4) 0.5905(4) 0.6036(4) 0.0670(17) Uani 1 1 d . . . . .
C00L C 0.9216(5) 0.7074(4) 0.1646(4) 0.0630(16) Uani 1 1 d . . . . .
C00M C 0.9027(4) 0.8784(4) 0.4088(4) 0.0618(16) Uani 1 1 d . . . . .
C00N C 0.5000(5) 0.7189(4) 0.7984(4) 0.082(2) Uani 1 1 d . . . . .
H00N H 0.443863 0.708054 0.835789 0.098 Uiso 1 1 calc R . . . .
C00O C 0.9114(5) 1.0427(4) 0.2630(5) 0.0775(19) Uani 1 1 d . . . . .
H00O H 0.956447 0.995914 0.250975 0.093 Uiso 1 1 calc R . . . .
C00P C 0.5934(4) 0.8125(4) 1.1068(4) 0.0647(17) Uani 1 1 d . . . . .
C00Q C 0.5946(4) 0.6673(4) 0.9997(4) 0.0644(16) Uani 1 1 d . . . . .
C00R C 0.8723(5) 0.9851(5) 0.5237(5) 0.0723(18) Uani 1 1 d . . . . .
C00S C 0.6276(4) 0.5126(5) 1.0227(5) 0.0729(18) Uani 1 1 d . . . . .
C00T C 0.6691(5) 0.6946(4) 0.7663(4) 0.0787(19) Uani 1 1 d . . . . .
H00T H 0.728400 0.666538 0.781159 0.094 Uiso 1 1 calc R . . . .
C00U C 0.6191(4) 0.5293(4) 0.9208(4) 0.0660(17) Uani 1 1 d . . . . .
C00V C 0.9129(4) 0.7400(4) 0.5181(4) 0.0685(17) Uani 1 1 d . . . . .
H00V H 0.923181 0.702834 0.465006 0.082 Uiso 1 1 calc R . . . .
C00W C 0.9074(4) 0.6871(4) 0.6070(4) 0.0665(17) Uani 1 1 d . . . . .
C00X C 0.6347(5) 0.4561(4) 0.8496(5) 0.0681(17) Uani 1 1 d . . . . .
C00Y C 0.6245(4) 0.9089(4) 1.1044(4) 0.0677(17) Uani 1 1 d . . . . .
C00Z C 0.5872(4) 0.7599(4) 1.0176(4) 0.0683(17) Uani 1 1 d . . . . .
H00Z H 0.576246 0.797046 0.964592 0.082 Uiso 1 1 calc R . . . .
C010 C 0.4949(5) 0.7770(4) 0.7190(5) 0.088(2) Uani 1 1 d . . . . .
H010 H 0.435296 0.803846 0.702624 0.106 Uiso 1 1 calc R . . . .
C011 C 0.8305(5) 0.8047(4) 0.2661(4) 0.081(2) Uani 1 1 d . . . . .
H011 H 0.770956 0.832154 0.281516 0.098 Uiso 1 1 calc R . . . .
C012 C 0.7014(5) 0.3841(5) 0.8652(5) 0.084(2) Uani 1 1 d . . . . .
H012 H 0.735284 0.380914 0.922281 0.101 Uiso 1 1 calc R . . . .
C013 C 0.5880(5) 0.4589(4) 0.7631(5) 0.0786(19) Uani 1 1 d . . . . .
H013 H 0.543746 0.506314 0.750732 0.094 Uiso 1 1 calc R . . . .
C014 C 0.6648(5) 0.7534(4) 0.6877(4) 0.082(2) Uani 1 1 d . . . . .
H014 H 0.721177 0.764579 0.650776 0.099 Uiso 1 1 calc R . . . .
C015 C 0.8279(6) 1.1803(5) 0.2098(6) 0.092(2) Uani 1 1 d . . . . .
C016 C 0.8934(5) 1.1091(5) 0.1931(5) 0.087(2) Uani 1 1 d . . . . .
H016 H 0.925390 1.105685 0.135053 0.105 Uiso 1 1 calc R . . . .
C017 C 0.6063(5) 0.3914(5) 0.6940(5) 0.089(2) Uani 1 1 d . . . . .
H017 H 0.574018 0.394686 0.636071 0.107 Uiso 1 1 calc R . . . .
C018 C 0.8344(5) 0.7468(4) 0.1873(4) 0.085(2) Uani 1 1 d . . . . .
H018 H 0.778058 0.735114 0.150349 0.102 Uiso 1 1 calc R . . . .
C019 C 0.7521(5) 0.9199(4) 0.9843(4) 0.0825(19) Uani 1 1 d . . . . .
H01Y H 0.756937 0.852000 0.992833 0.099 Uiso 1 1 calc R . . . .
H H 0.802823 0.951522 1.023045 0.099 Uiso 1 1 calc R . . . .
C01A C 0.7993(5) 1.1161(4) 0.3659(5) 0.084(2) Uani 1 1 d . . . . .
H01A H 0.766771 1.119854 0.423671 0.101 Uiso 1 1 calc R . . . .
C01B C 0.6713(6) 0.3197(5) 0.7094(6) 0.091(2) Uani 1 1 d . . . . .
C01C C 0.9039(5) 0.5794(6) 0.7698(5) 0.087(2) Uani 1 1 d . . . . .
H01C H 0.903068 0.542868 0.824450 0.105 Uiso 1 1 calc R . . . .
C01D C 0.6244(4) 0.9618(5) 1.1869(5) 0.0786(19) Uani 1 1 d . . . . .
H01Z H 0.644053 1.025752 1.185621 0.094 Uiso 1 1 calc R . . . .
C01E C 0.9357(4) 0.7269(5) 0.6927(5) 0.0792(19) Uani 1 1 d . . . . .
H01E H 0.956506 0.790600 0.694555 0.095 Uiso 1 1 calc R . . . .
C01F C 0.9996(5) 0.7819(4) 0.2989(5) 0.086(2) Uani 1 1 d . . . . .
H01F H 1.055690 0.793593 0.336104 0.104 Uiso 1 1 calc R . . . .
C01G C 1.0051(5) 0.7232(5) 0.2197(5) 0.091(2) Uani 1 1 d . . . . .
H01G H 1.064306 0.695146 0.204457 0.109 Uiso 1 1 calc R . . . .
C01H C 0.7470(5) 0.5803(4) 0.4851(4) 0.085(2) Uani 1 1 d . . . . .
H01B H 0.741789 0.648092 0.493975 0.102 Uiso 1 1 calc R . . . .
H01D H 0.696347 0.548061 0.523462 0.102 Uiso 1 1 calc R . . . .
C01I C 0.7166(6) 0.3177(5) 0.7955(7) 0.097(2) Uani 1 1 d . . . . .
H01 H 0.759683 0.269376 0.807907 0.117 Uiso 1 1 calc R . . . .
C01J C 0.8758(5) 0.5380(4) 0.6867(5) 0.0778(19) Uani 1 1 d . . . . .
H01J H 0.856711 0.473921 0.685519 0.093 Uiso 1 1 calc R . . . .
C01K C 0.6444(5) 1.0501(4) 1.0037(5) 0.090(2) Uani 1 1 d . . . . .
H0AA H 0.694286 1.084028 1.041598 0.109 Uiso 1 1 calc R . . . .
HA H 0.579325 1.067663 1.025602 0.109 Uiso 1 1 calc R . . . .
C01L C 0.5635(5) 0.7727(5) 1.1933(5) 0.083(2) Uani 1 1 d . . . . .
H1AA H 0.541382 0.709352 1.195691 0.100 Uiso 1 1 calc R . . . .
C01M C 0.6204(5) 0.9795(4) 0.6150(4) 0.096(2) Uani 1 1 d . . . . .
H2AA H 0.619737 1.027565 0.566954 0.144 Uiso 1 1 calc GR . . . .
HB H 0.687247 0.973032 0.636954 0.144 Uiso 1 1 calc GR . . . .
HC H 0.578995 0.997350 0.666704 0.144 Uiso 1 1 calc GR . . . .
C01N C 0.8789(5) 0.5204(4) 0.1153(4) 0.087(2) Uani 1 1 d . . . . .
H01H H 0.881760 0.471750 0.068120 0.130 Uiso 1 1 calc GR . . . .
H01I H 0.811234 0.526670 0.134955 0.130 Uiso 1 1 calc GR . . . .
H01K H 0.918615 0.503781 0.168649 0.130 Uiso 1 1 calc GR . . . .
C01O C 0.7824(6) 1.1822(5) 0.2968(7) 0.100(2) Uani 1 1 d . . . . .
H01O H 0.738652 1.229978 0.309433 0.120 Uiso 1 1 calc R . . . .
C01P C 0.9339(5) 0.6753(6) 0.7755(5) 0.091(2) Uani 1 1 d . . . . .
H01P H 0.952039 0.703220 0.832820 0.110 Uiso 1 1 calc R . . . .
C01Q C 0.5952(5) 0.9193(6) 1.2715(5) 0.088(2) Uani 1 1 d . . . . .
H3AA H 0.595346 0.955120 1.326664 0.106 Uiso 1 1 calc R . . . .
C01R C 0.7708(6) 0.9450(5) 0.8804(5) 0.104(2) Uani 1 1 d . . . . .
H4AA H 0.837856 0.929274 0.862893 0.125 Uiso 1 1 calc R . . . .
HD H 0.724529 0.908595 0.840700 0.125 Uiso 1 1 calc R . . . .
C01S C 0.8558(5) 0.4502(4) 0.5032(5) 0.087(2) Uani 1 1 d . . . . .
H01L H 0.806158 0.415913 0.541173 0.105 Uiso 1 1 calc R . . . .
H01M H 0.920979 0.432783 0.524706 0.105 Uiso 1 1 calc R . . . .
C01T C 0.5663(5) 0.8256(7) 1.2743(5) 0.095(2) Uani 1 1 d . . . . .
H5AA H 0.548365 0.797477 1.331581 0.113 Uiso 1 1 calc R . . . .
C01U C 0.7419(7) 0.4496(5) 0.3644(5) 0.114(3) Uani 1 1 d . . . . .
H01N H 0.689779 0.413170 0.397149 0.137 Uiso 1 1 calc R . . . .
H01Q H 0.736532 0.435712 0.297465 0.137 Uiso 1 1 calc R . . . .
C01V C 0.7299(6) 0.5554(5) 0.3812(5) 0.106(2) Uani 1 1 d . . . . .
H01R H 0.663406 0.572188 0.362815 0.127 Uiso 1 1 calc R . . . .
H01S H 0.777167 0.591683 0.342417 0.127 Uiso 1 1 calc R . . . .
C01W C 0.7574(7) 1.0502(5) 0.8656(5) 0.117(3) Uani 1 1 d . . . . .
H6AA H 0.809523 1.086320 0.898787 0.140 Uiso 1 1 calc R . . . .
HE H 0.762966 1.065053 0.798920 0.140 Uiso 1 1 calc R . . . .
C01X C 0.6570(7) 1.0779(5) 0.9017(6) 0.117(3) Uani 1 1 d . . . . .
H7AA H 0.651189 1.145913 0.895258 0.141 Uiso 1 1 calc R . . . .
HF H 0.604922 1.046677 0.864242 0.141 Uiso 1 1 calc R . . . .
C01Y C 0.8426(7) 0.4227(5) 0.4006(6) 0.113(3) Uani 1 1 d . . . . .
H01T H 0.894417 0.454339 0.363106 0.135 Uiso 1 1 calc R . . . .
H01U H 0.848992 0.354747 0.393873 0.135 Uiso 1 1 calc R . . . .
C01Z C 0.8092(6) 1.2546(4) 0.1355(5) 0.125(3) Uani 1 1 d . . . . .
H01V H 0.851094 1.244615 0.081862 0.187 Uiso 1 1 calc GR . . . .
H01W H 0.823932 1.316556 0.161232 0.187 Uiso 1 1 calc GR . . . .
H01X H 0.740718 1.249680 0.116385 0.187 Uiso 1 1 calc GR . . . .
C020 C 0.6906(6) 0.2447(4) 0.6356(5) 0.130(3) Uani 1 1 d . . . . .
H02A H 0.647424 0.252861 0.582515 0.195 Uiso 1 1 calc GR . . . .
H02B H 0.678020 0.182792 0.662323 0.195 Uiso 1 1 calc GR . . . .
H02C H 0.758653 0.250935 0.615233 0.195 Uiso 1 1 calc GR . . . .

loop_
_atom_site_aniso_label
_atom_site_aniso_U_11
_atom_site_aniso_U_22
_atom_site_aniso_U_33
_atom_site_aniso_U_23
_atom_site_aniso_U_13
_atom_site_aniso_U_12
S001 0.1258(19) 0.0862(13) 0.0618(12) -0.0142(10) 0.0129(12) 0.0121(13)
S002 0.1251(19) 0.0879(13) 0.0640(12) 0.0231(10) -0.0202(12) 0.0140(13)
O003 0.089(3) 0.071(3) 0.060(3) 0.022(2) -0.008(2) 0.002(3)
O004 0.092(3) 0.066(3) 0.069(3) -0.014(2) -0.001(2) 0.004(3)
O005 0.112(4) 0.068(3) 0.105(3) 0.051(3) -0.010(3) 0.009(3)
O006 0.098(4) 0.072(3) 0.112(4) -0.038(3) 0.013(3) 0.007(3)
N007 0.076(4) 0.049(3) 0.078(4) -0.002(3) 0.002(3) 0.003(3)
N008 0.080(4) 0.053(3) 0.080(4) 0.005(3) -0.009(3) 0.014(3)
C009 0.066(4) 0.046(3) 0.055(4) 0.010(3) -0.003(3) 0.008(3)
C00A 0.065(5) 0.042(3) 0.063(4) -0.003(3) 0.002(4) 0.010(3)
O00B 0.120(4) 0.123(4) 0.119(4) 0.056(3) -0.067(3) -0.019(3)
O00C 0.123(4) 0.130(4) 0.139(4) -0.059(3) 0.068(4) -0.018(4)
O00D 0.226(6) 0.128(4) 0.056(3) 0.012(3) 0.020(4) 0.045(4)
C00E 0.061(4) 0.052(4) 0.094(5) -0.011(4) -0.007(4) 0.008(3)
O00F 0.228(7) 0.129(4) 0.058(3) 0.000(3) -0.023(4) 0.047(4)
C00G 0.084(5) 0.065(4) 0.051(4) 0.009(3) -0.007(4) 0.015(4)
C00H 0.067(4) 0.054(4) 0.068(4) -0.010(3) -0.001(3) 0.005(3)
C00I 0.065(4) 0.059(4) 0.061(4) 0.014(3) -0.006(3) 0.009(3)
C00J 0.070(5) 0.055(4) 0.063(4) -0.015(3) 0.005(3) -0.002(3)
C00K 0.072(5) 0.065(4) 0.065(4) 0.000(4) -0.003(3) 0.018(4)
C00L 0.073(5) 0.061(4) 0.056(4) 0.001(3) 0.009(4) 0.013(4)
C00M 0.064(4) 0.055(4) 0.067(4) -0.003(3) 0.008(3) 0.005(3)
C00N 0.061(5) 0.087(5) 0.098(5) 0.041(4) -0.008(4) 0.005(4)
C00O 0.081(5) 0.048(4) 0.104(5) -0.003(4) 0.009(4) 0.003(4)
C00P 0.068(4) 0.072(4) 0.055(4) 0.009(4) 0.002(3) 0.014(4)
C00Q 0.066(4) 0.057(4) 0.069(4) 0.024(4) -0.006(3) 0.002(3)
C00R 0.063(5) 0.067(4) 0.087(5) -0.010(4) 0.007(4) 0.004(4)
C00S 0.059(4) 0.059(4) 0.101(6) 0.014(4) -0.013(4) 0.004(4)
C00T 0.082(5) 0.075(4) 0.081(5) 0.022(4) 0.006(4) 0.031(4)
C00U 0.071(5) 0.062(4) 0.065(4) 0.022(3) -0.008(3) 0.008(4)
C00V 0.075(5) 0.060(4) 0.071(4) -0.007(3) 0.003(3) 0.009(4)
C00W 0.063(4) 0.067(4) 0.070(5) -0.001(4) 0.002(3) 0.018(4)
C00X 0.065(5) 0.053(4) 0.086(5) 0.015(4) -0.001(4) 0.003(4)
C00Y 0.072(5) 0.065(4) 0.066(4) 0.006(4) -0.006(4) 0.008(4)
C00Z 0.072(5) 0.065(4) 0.068(4) 0.017(3) -0.006(3) 0.007(4)
C010 0.066(5) 0.095(5) 0.104(5) 0.042(4) -0.021(4) 0.013(4)
C011 0.077(5) 0.088(5) 0.083(5) -0.019(4) -0.008(4) 0.039(4)
C012 0.065(5) 0.064(4) 0.123(6) 0.024(4) -0.019(4) 0.001(4)
C013 0.093(5) 0.046(4) 0.097(5) 0.009(4) -0.003(4) 0.006(4)
C014 0.090(6) 0.085(5) 0.075(5) 0.019(4) 0.021(4) 0.038(4)
C015 0.095(6) 0.050(4) 0.128(7) 0.005(5) -0.032(5) -0.015(4)
C016 0.105(6) 0.058(4) 0.099(5) 0.012(4) -0.011(4) -0.003(4)
C017 0.099(6) 0.058(4) 0.111(6) 0.005(4) 0.003(5) -0.001(4)
C018 0.094(6) 0.086(5) 0.078(5) -0.011(4) -0.019(4) 0.034(4)
C019 0.084(5) 0.079(4) 0.085(5) 0.019(4) -0.001(4) 0.009(4)
C01A 0.072(5) 0.059(4) 0.121(6) -0.016(4) 0.004(4) 0.004(4)
C01B 0.086(6) 0.059(5) 0.126(7) -0.005(5) 0.018(5) -0.012(4)
C01C 0.079(5) 0.112(6) 0.073(5) 0.022(5) 0.002(4) 0.023(5)
C01D 0.071(5) 0.081(5) 0.083(5) -0.015(4) -0.005(4) 0.002(4)
C01E 0.085(5) 0.088(5) 0.064(4) -0.002(4) -0.012(4) -0.008(4)
C01F 0.071(5) 0.088(5) 0.101(5) -0.022(4) -0.003(4) 0.008(4)
C01G 0.067(5) 0.101(5) 0.106(6) -0.037(5) 0.012(5) 0.016(4)
C01H 0.094(6) 0.083(5) 0.079(5) -0.004(4) -0.005(4) 0.009(4)
C01I 0.083(6) 0.050(4) 0.159(8) -0.002(5) 0.016(6) -0.004(4)
C01J 0.080(5) 0.072(4) 0.082(5) 0.016(4) 0.001(4) 0.012(4)
C01K 0.092(6) 0.062(4) 0.118(6) 0.011(4) -0.012(4) 0.014(4)
C01L 0.092(5) 0.084(5) 0.071(5) 0.006(4) 0.005(4) -0.016(4)
C01M 0.123(6) 0.065(4) 0.100(5) 0.017(4) -0.002(4) 0.004(4)
C01N 0.099(5) 0.073(4) 0.088(5) -0.009(4) -0.005(4) 0.006(4)
C01O 0.091(6) 0.051(4) 0.158(8) -0.003(5) -0.025(6) 0.001(4)
C01P 0.089(6) 0.130(7) 0.056(5) -0.005(5) -0.006(4) 0.013(5)
C01Q 0.081(6) 0.113(6) 0.072(5) -0.016(5) -0.002(4) 0.018(5)
C01R 0.124(7) 0.096(5) 0.093(5) 0.029(4) 0.016(5) 0.009(5)
C01S 0.089(5) 0.065(4) 0.108(6) 0.005(4) 0.003(4) 0.006(4)
C01T 0.088(6) 0.126(7) 0.069(5) 0.007(5) 0.003(4) -0.003(5)
C01U 0.141(8) 0.091(6) 0.109(6) -0.029(5) -0.009(6) -0.006(6)
C01V 0.114(6) 0.106(6) 0.098(6) -0.015(5) -0.019(5) -0.001(5)
C01W 0.139(8) 0.103(6) 0.109(6) 0.037(5) -0.002(6) -0.011(6)
C01X 0.135(8) 0.082(5) 0.135(7) 0.044(5) -0.005(6) -0.003(6)
C01Y 0.133(8) 0.081(5) 0.125(7) -0.031(5) 0.009(6) 0.010(5)
C01Z 0.136(7) 0.065(4) 0.172(8) 0.030(5) -0.050(6) -0.004(5)
C020 0.141(8) 0.073(5) 0.176(8) -0.041(5) 0.049(6) -0.008(5)

loop_
_atom_type_symbol
_atom_type_description
_atom_type_scat_dispersion_real
_atom_type_scat_dispersion_imag
_atom_type_scat_source
C C 0.0033 0.0016 'International Tables Vol C Tables 4.2.6.8 and 6.1.1.4'
H H 0.0000 0.0000 'International Tables Vol C Tables 4.2.6.8 and 6.1.1.4'
N N 0.0061 0.0033 'International Tables Vol C Tables 4.2.6.8 and 6.1.1.4'
O O 0.0106 0.0060 'International Tables Vol C Tables 4.2.6.8 and 6.1.1.4'
S S 0.1246 0.1234 'International Tables Vol C Tables 4.2.6.8 and 6.1.1.4'

loop_
_geom_angle_atom_site_label_1
_geom_angle_atom_site_label_2
_geom_angle_atom_site_label_3
_geom_angle
_geom_angle_site_symmetry_1
_geom_angle_site_symmetry_3
_geom_angle_publ_flag
O00C S001 C00L 107.5(3) . . ?
O00C S001 C01N 108.6(3) . . ?
O00F S001 O00C 120.1(3) . . ?
O00F S001 C00L 108.1(3) . . ?
O00F S001 C01N 107.9(3) . . ?
C01N S001 C00L 103.5(3) . . ?
O00B S002 O00D 120.5(3) . . ?
O00B S002 C00G 107.9(3) . . ?
O00B S002 C01M 108.1(3) . . ?
O00D S002 C00G 108.3(3) . . ?
O00D S002 C01M 107.7(3) . . ?
C01M S002 C00G 103.0(3) . . ?
C00Q O003 C00S 107.3(5) . . ?
C00R O004 C00J 107.6(5) . . ?
C00K N007 C01H 113.5(4) . . ?
C00K N007 C01S 116.6(5) . . ?
C01S N007 C01H 110.8(5) . . ?
C00Y N008 C019 113.7(4) . . ?
C00Y N008 C01K 116.5(5) . . ?
C019 N008 C01K 110.7(5) . . ?
C00N C009 C00I 121.9(5) . . ?
C00T C009 C00I 119.2(6) . . ?
C00T C009 C00N 118.7(5) . . ?
C011 C00A C00M 119.5(6) . . ?
C01F C00A C00M 121.3(6) . . ?
C01F C00A C011 119.0(6) . . ?
C00O C00E C00H 120.8(5) . . ?
C00O C00E C01A 117.1(6) . . ?
C01A C00E C00H 122.1(6) . . ?
C010 C00G S002 119.6(5) . . ?
C014 C00G S002 120.2(5) . . ?
C014 C00G C010 120.1(5) . . ?
C00E C00H C00R 123.7(5) . . ?
C00M C00H C00E 129.9(6) . . ?
C00M C00H C00R 106.4(5) . . ?
C00Q C00I C009 120.1(5) . . ?
C00U C00I C009 129.9(5) . . ?
C00U C00I C00Q 109.7(5) . . ?
O004 C00J C00M 108.0(5) . . ?
C00V C00J O004 123.7(5) . . ?
C00V C00J C00M 128.0(5) . . ?
N007 C00K C00W 118.0(5) . . ?
C01J C00K N007 123.4(6) . . ?
C01J C00K C00W 118.5(6) . . ?
C018 C00L S001 119.2(5) . . ?
C018 C00L C01G 120.7(6) . . ?
C01G C00L S001 119.9(5) . . ?
C00H C00M C00A 130.4(5) . . ?
C00H C00M C00J 109.4(5) . . ?
C00J C00M C00A 120.0(5) . . ?
C009 C00N C010 120.6(6) . . ?
C00E C00O C016 122.1(6) . . ?
C00Y C00P C00Z 118.4(5) . . ?
C01L C00P C00Y 118.6(6) . . ?
C01L C00P C00Z 122.8(6) . . ?
O003 C00Q C00I 108.3(5) . . ?
C00Z C00Q O003 123.6(6) . . ?
C00Z C00Q C00I 127.8(5) . . ?
O004 C00R C00H 108.6(5) . . ?
O006 C00R O004 120.1(6) . . ?
O006 C00R C00H 131.3(6) . . ?
O003 C00S C00U 107.7(5) . . ?
O005 C00S O003 118.2(6) . . ?
O005 C00S C00U 134.1(6) . . ?
C009 C00T C014 120.9(6) . . ?
C00I C00U C00S 107.0(5) . . ?
C00I C00U C00X 129.7(5) . . ?
C00X C00U C00S 123.3(5) . . ?
C00J C00V C00W 131.2(5) . . ?
C00K C00W C00V 118.0(6) . . ?
C01E C00W C00K 119.2(6) . . ?
C01E C00W C00V 122.7(6) . . ?
C012 C00X C00U 121.2(6) . . ?
C013 C00X C00U 120.8(6) . . ?
C013 C00X C012 117.9(6) . . ?
C00P C00Y N008 117.6(5) . . ?
C01D C00Y N008 122.9(6) . . ?
C01D C00Y C00P 119.5(6) . . ?
C00Q C00Z C00P 130.7(5) . . ?
C00G C010 C00N 119.2(6) . . ?
C00A C011 C018 121.5(6) . . ?
C01I C012 C00X 119.8(7) . . ?
C00X C013 C017 120.6(6) . . ?
C00G C014 C00T 120.3(6) . . ?
C016 C015 C01Z 120.9(8) . . ?
C01O C015 C016 117.7(7) . . ?
C01O C015 C01Z 121.4(8) . . ?
C015 C016 C00O 120.1(7) . . ?
C01B C017 C013 121.6(7) . . ?
C00L C018 C011 119.2(6) . . ?
N008 C019 C01R 111.6(5) . . ?
C01O C01A C00E 120.6(7) . . ?
C017 C01B C020 122.2(8) . . ?
C01I C01B C017 117.0(7) . . ?
C01I C01B C020 120.8(8) . . ?
C01J C01C C01P 122.0(6) . . ?
C00Y C01D C01Q 120.1(6) . . ?
C01P C01E C00W 122.2(7) . . ?
C00A C01F C01G 120.4(6) . . ?
C00L C01G C01F 119.2(6) . . ?
N007 C01H C01V 110.5(5) . . ?
C01B C01I C012 123.1(7) . . ?
C01C C01J C00K 120.7(6) . . ?
N008 C01K C01X 110.6(5) . . ?
C01T C01L C00P 120.9(6) . . ?
C01A C01O C015 122.4(7) . . ?
C01E C01P C01C 117.3(6) . . ?
C01T C01Q C01D 120.5(7) . . ?
C01W C01R C019 109.5(6) . . ?
N007 C01S C01Y 110.6(5) . . ?
C01Q C01T C01L 120.3(7) . . ?
C01Y C01U C01V 109.0(6) . . ?
C01U C01V C01H 110.7(6) . . ?
C01X C01W C01R 110.5(6) . . ?
C01K C01X C01W 110.5(6) . . ?
C01U C01Y C01S 110.9(6) . . ?

loop_
_geom_bond_atom_site_label_1
_geom_bond_atom_site_label_2
_geom_bond_distance
_geom_bond_site_symmetry_2
_geom_bond_publ_flag
S001 O00C 1.441(5) . ?
S001 O00F 1.433(5) . ?
S001 C00L 1.763(6) . ?
S001 C01N 1.757(6) . ?
S002 O00B 1.430(5) . ?
S002 O00D 1.442(5) . ?
S002 C00G 1.754(5) . ?
S002 C01M 1.749(6) . ?
O003 C00Q 1.397(6) . ?
O003 C00S 1.419(6) . ?
O004 C00J 1.397(6) . ?
O004 C00R 1.387(6) . ?
O005 C00S 1.189(6) . ?
O006 C00R 1.199(6) . ?
N007 C00K 1.413(7) . ?
N007 C01H 1.466(7) . ?
N007 C01S 1.459(6) . ?
N008 C00Y 1.426(7) . ?
N008 C019 1.460(7) . ?
N008 C01K 1.461(6) . ?
C009 C00I 1.478(7) . ?
C009 C00N 1.375(7) . ?
C009 C00T 1.365(7) . ?
C00A C00M 1.472(7) . ?
C00A C011 1.367(8) . ?
C00A C01F 1.367(7) . ?
C00E C00H 1.468(7) . ?
C00E C00O 1.386(7) . ?
C00E C01A 1.389(7) . ?
C00G C010 1.383(8) . ?
C00G C014 1.346(7) . ?
C00H C00M 1.348(7) . ?
C00H C00R 1.479(7) . ?
C00I C00Q 1.434(7) . ?
C00I C00U 1.354(7) . ?
C00J C00M 1.447(7) . ?
C00J C00V 1.333(7) . ?
C00K C00W 1.413(7) . ?
C00K C01J 1.390(7) . ?
C00L C018 1.357(7) . ?
C00L C01G 1.379(8) . ?
C00N C010 1.394(7) . ?
C00O C016 1.392(7) . ?
C00P C00Y 1.407(7) . ?
C00P C00Z 1.466(7) . ?
C00P C01L 1.399(7) . ?
C00Q C00Z 1.339(7) . ?
C00S C00U 1.467(7) . ?
C00T C014 1.390(7) . ?
C00U C00X 1.465(8) . ?
C00V C00W 1.463(7) . ?
C00W C01E 1.384(7) . ?
C00X C012 1.400(7) . ?
C00X C013 1.378(7) . ?
C00Y C01D 1.386(7) . ?
C011 C018 1.386(7) . ?
C012 C01I 1.381(8) . ?
C013 C017 1.396(8) . ?
C015 C016 1.383(8) . ?
C015 C01O 1.377(9) . ?
C015 C01Z 1.513(8) . ?
C017 C01B 1.382(8) . ?
C019 C01R 1.532(7) . ?
C01A C01O 1.377(8) . ?
C01B C01I 1.363(9) . ?
C01B C020 1.518(8) . ?
C01C C01J 1.359(8) . ?
C01C C01P 1.397(8) . ?
C01D C01Q 1.389(8) . ?
C01E C01P 1.380(7) . ?
C01F C01G 1.397(7) . ?
C01H C01V 1.528(7) . ?
C01K C01X 1.504(8) . ?
C01L C01T 1.369(8) . ?
C01Q C01T 1.363(8) . ?
C01R C01W 1.516(8) . ?
C01S C01Y 1.513(8) . ?
C01U C01V 1.526(8) . ?
C01U C01Y 1.512(9) . ?
C01W C01X 1.511(9) . ?
